data_7023516
loop_
_publ_author_name
'Amoroso, Francesco'
'Zangrando, Ennio'
'Carfagna, Carla'
'M\"uller, Christian'
'Vogt, Dieter'
'Hagar, Mohamed'
'Ragaini, Fabio'
'Milani, Barbara'

_publ_section_title
;
 Catalyst activity or stability: the dilemma in Pd-catalyzed polyketone
 synthesis.
;
_journal_issue 40
_journal_name_full 'Dalton transactions (Cambridge, England : 2003)'
_journal_page_first 14583
_journal_page_last 14602
_journal_paper_doi 10.1039/c3dt51425k
_journal_volume 42
_journal_year 2013
_chemical_formula_moiety 'C29 H21 Cl F6 N2 Pd'
_chemical_formula_sum 'C29 H21 Cl F6 N2 Pd'
_chemical_formula_weight 653.33
_chemical_name_systematic
;
 ?
;
_space_group_IT_number 14
_symmetry_cell_setting monoclinic
_symmetry_space_group_name_Hall '-P 2ybc'
_symmetry_space_group_name_H-M 'P 1 21/c 1'
_atom_sites_solution_hydrogens geom
_atom_sites_solution_primary direct
_atom_sites_solution_secondary difmap
_audit_creation_method SHELXL-97
_cell_angle_alpha 90.00
_cell_angle_beta 94.82(4)
_cell_angle_gamma 90.00
_cell_formula_units_Z 4
_cell_length_a 12.138(4)
_cell_length_b 24.329(5)
_cell_length_c 8.973(4)
_cell_measurement_temperature 293(2)
_cell_volume 2640.4(16)
_computing_cell_refinement 'Denzo (Otwinowski & Minor 1997)'
_computing_data_collection 'XPRESS (MacScience, 2002)'
_computing_data_reduction 'Denzo and Scalepack (Otwinowski & Minor 1997)'
_computing_molecular_graphics 'Ortep3 for Windows (Farrugia,1997)'
_computing_publication_material 'Wingx 1.80.05 (Farrugia, 1999)'
_computing_structure_refinement 'SHELX97 (Sheldrick, 2008)'
_computing_structure_solution 'SHELX97 (Sheldrick, 2008)'
_diffrn_ambient_temperature 293(2)
_diffrn_measured_fraction_theta_full 0.994
_diffrn_measured_fraction_theta_max 0.994
_diffrn_measurement_device_type 'Enraf-Nonius dip1030 image plate  diffractometer'
_diffrn_measurement_method '\f-scans with narrow frames'
_diffrn_radiation_monochromator graphite
_diffrn_radiation_source 'fine-focus sealed tube'
_diffrn_radiation_type MoK\a
_diffrn_radiation_wavelength 0.71073
_diffrn_reflns_av_R_equivalents 0.1192
_diffrn_reflns_av_sigmaI/netI 0.1559
_diffrn_reflns_limit_h_max 14
_diffrn_reflns_limit_h_min -15
_diffrn_reflns_limit_k_max 27
_diffrn_reflns_limit_k_min -31
_diffrn_reflns_limit_l_max 10
_diffrn_reflns_limit_l_min -11
_diffrn_reflns_number 28892
_diffrn_reflns_theta_full 27.10
_diffrn_reflns_theta_max 27.10
_diffrn_reflns_theta_min 1.67
_exptl_absorpt_coefficient_mu 0.868
_exptl_absorpt_correction_T_max 0.8961
_exptl_absorpt_correction_T_min 0.6514
_exptl_absorpt_correction_type refdelf
_exptl_absorpt_process_details
;
Parkin S,Moezzi B & Hope H, (1995) J. Appl. Cryst. 28, 53-56
Quadratic fit to sin(theta)/lambda - 18 parameters
;
_exptl_crystal_density_diffrn 1.644
_exptl_crystal_density_method 'not measured'
_exptl_crystal_description block
_exptl_crystal_F_000 1304
_exptl_crystal_size_max 0.32
_exptl_crystal_size_mid 0.30
_exptl_crystal_size_min 0.20
_refine_diff_density_max 0.793
_refine_diff_density_min -0.665
_refine_diff_density_rms 0.118
_refine_ls_extinction_coef 0.0014(3)
_refine_ls_extinction_expression Fc^*^=kFc[1+0.001xFc^2^\l^3^/sin(2\q)]^-1/4^
_refine_ls_extinction_method SHELXL
_refine_ls_goodness_of_fit_ref 0.916
_refine_ls_hydrogen_treatment constr
_refine_ls_matrix_type full
_refine_ls_number_parameters 353
_refine_ls_number_reflns 5799
_refine_ls_number_restraints 0
_refine_ls_restrained_S_all 0.916
_refine_ls_R_factor_all 0.1821
_refine_ls_R_factor_gt 0.0647
_refine_ls_shift/su_max 0.000
_refine_ls_shift/su_mean 0.000
_refine_ls_structure_factor_coef Fsqd
_refine_ls_weighting_details 'calc w=1/[\s^2^(Fo^2^)+(0.0856P)^2^+0.0000P] where P=(Fo^2^+2Fc^2^)/3'
_refine_ls_weighting_scheme calc
_refine_ls_wR_factor_gt 0.1449
_refine_ls_wR_factor_ref 0.1895
_reflns_number_gt 2762
_reflns_number_total 5799
_reflns_threshold_expression >2\s(I)
_cod_data_source_file c3dt51425k.txt
_cod_data_source_block 1a
_cod_original_sg_symbol_H-M 'P 21/c'
_cod_database_code 7023516

loop_
_symmetry_equiv_pos_as_xyz
'x, y, z'
'-x, y+1/2, -z+1/2'
'-x, -y, -z'
'x, -y-1/2, z-1/2'

loop_
_atom_site_label
_atom_site_type_symbol
_atom_site_fract_x
_atom_site_fract_y
_atom_site_fract_z
_atom_site_U_iso_or_equiv
_atom_site_adp_type
_atom_site_occupancy
_atom_site_symmetry_multiplicity
_atom_site_calc_flag
_atom_site_refinement_flags
Pd Pd 0.91342(6) 0.24879(3) 0.64731(8) 0.0612(3) Uani 1 1 d .
Cl1 Cl 0.9439(2) 0.34126(10) 0.6222(3) 0.0780(8) Uani 1 1 d .
N1 N 1.0741(7) 0.2251(3) 0.7676(8) 0.061(2) Uani 1 1 d .
N2 N 0.8939(7) 0.1651(3) 0.6713(8) 0.061(2) Uani 1 1 d .
C1 C 0.7621(10) 0.2586(4) 0.5410(14) 0.093(4) Uani 1 1 d .
H1A H 0.7505 0.2967 0.5166 0.139 Uiso 1 1 calc R
H1B H 0.7072 0.2466 0.6048 0.139 Uiso 1 1 calc R
H1C H 0.7564 0.2372 0.4508 0.139 Uiso 1 1 calc R
C2 C 1.0732(8) 0.1735(4) 0.7998(11) 0.060(3) Uani 1 1 d .
C3 C 0.9755(8) 0.1407(4) 0.7430(11) 0.060(2) Uani 1 1 d .
C4 C 0.9972(8) 0.0821(3) 0.7763(11) 0.060(3) Uani 1 1 d .
C5 C 0.9479(9) 0.0321(4) 0.7424(11) 0.068(3) Uani 1 1 d .
H5 H 0.8794 0.0308 0.6877 0.081 Uiso 1 1 calc R
C6 C 1.0004(10) -0.0160(4) 0.7897(12) 0.074(3) Uani 1 1 d .
H6 H 0.9685 -0.0494 0.7605 0.089 Uiso 1 1 calc R
C7 C 1.0984(10) -0.0158(4) 0.8785(11) 0.073(3) Uani 1 1 d .
H7 H 1.1288 -0.0489 0.9144 0.088 Uiso 1 1 calc R
C8 C 1.1529(9) 0.0340(4) 0.9154(11) 0.064(3) Uani 1 1 d .
C9 C 1.2539(9) 0.0405(4) 1.0026(12) 0.076(3) Uani 1 1 d .
H9 H 1.2908 0.0097 1.0428 0.091 Uiso 1 1 calc R
C10 C 1.2989(9) 0.0921(4) 1.0291(12) 0.076(3) Uani 1 1 d .
H10 H 1.3642 0.0953 1.0907 0.091 Uiso 1 1 calc R
C11 C 1.2490(9) 0.1401(4) 0.9658(10) 0.064(3) Uani 1 1 d .
H11 H 1.2811 0.1745 0.9818 0.076 Uiso 1 1 calc R
C12 C 1.1513(8) 0.1337(4) 0.8798(10) 0.056(2) Uani 1 1 d .
C13 C 1.1036(8) 0.0821(4) 0.8586(10) 0.056(2) Uani 1 1 d .
C14 C 1.1688(8) 0.2582(4) 0.8002(10) 0.057(2) Uani 1 1 d .
C15 C 1.2708(8) 0.2449(4) 0.7573(10) 0.060(2) Uani 1 1 d .
H15 H 1.2801 0.2118 0.7079 0.072 Uiso 1 1 calc R
C16 C 1.3596(9) 0.2790(4) 0.7851(11) 0.063(3) Uani 1 1 d .
C17 C 1.3470(9) 0.3284(4) 0.8568(11) 0.066(3) Uani 1 1 d .
H17 H 1.4072 0.3518 0.8746 0.080 Uiso 1 1 calc R
C18 C 1.2446(9) 0.3434(4) 0.9029(10) 0.061(3) Uani 1 1 d .
C19 C 1.1558(8) 0.3093(4) 0.8732(10) 0.057(2) Uani 1 1 d .
H19 H 1.0867 0.3196 0.9009 0.069 Uiso 1 1 calc R
C20 C 0.7953(8) 0.1344(4) 0.6263(12) 0.062(3) Uani 1 1 d .
C21 C 0.7691(9) 0.1203(4) 0.4828(11) 0.067(3) Uani 1 1 d .
H21 H 0.8146 0.1310 0.4096 0.081 Uiso 1 1 calc R
C22 C 0.6748(10) 0.0900(4) 0.4435(13) 0.074(3) Uani 1 1 d .
C23 C 0.6069(9) 0.0781(4) 0.5519(13) 0.070(3) Uani 1 1 d .
H23 H 0.5425 0.0586 0.5242 0.085 Uiso 1 1 calc R
C24 C 0.6263(9) 0.0927(4) 0.6971(14) 0.075(3) Uani 1 1 d .
C25 C 0.7250(8) 0.1216(4) 0.7362(11) 0.064(3) Uani 1 1 d .
H25 H 0.7431 0.1322 0.8348 0.077 Uiso 1 1 calc R
C26 C 1.4666(13) 0.2646(6) 0.7345(16) 0.091(4) Uani 1 1 d .
C27 C 1.2337(11) 0.3982(5) 0.9747(13) 0.073(3) Uani 1 1 d .
C28 C 0.6473(10) 0.0737(5) 0.2759(14) 0.119(5) Uani 1 1 d .
H28A H 0.5803 0.0526 0.2662 0.179 Uiso 1 1 calc R
H28B H 0.7068 0.0521 0.2427 0.179 Uiso 1 1 calc R
H28C H 0.6382 0.1063 0.2160 0.179 Uiso 1 1 calc R
C29 C 0.5421(10) 0.0801(6) 0.8168(16) 0.117(5) Uani 1 1 d .
H29A H 0.5704 0.0944 0.9121 0.175 Uiso 1 1 calc R
H29B H 0.5322 0.0411 0.8244 0.175 Uiso 1 1 calc R
H29C H 0.4724 0.0971 0.7869 0.175 Uiso 1 1 calc R
F1 F 1.2894(8) 0.4010(3) 1.1065(10) 0.149(3) Uani 1 1 d .
F2 F 1.2690(9) 0.4383(3) 0.8973(9) 0.152(4) Uani 1 1 d .
F3 F 1.1316(8) 0.4105(3) 0.9980(9) 0.129(3) Uani 1 1 d .
F4 F 1.4847(9) 0.2145(5) 0.7152(19) 0.237(7) Uani 1 1 d .
F5 F 1.5522(8) 0.2815(5) 0.8118(11) 0.180(5) Uani 1 1 d .
F6 F 1.4816(8) 0.2863(6) 0.6024(14) 0.193(5) Uani 1 1 d .

loop_
_atom_site_aniso_label
_atom_site_aniso_U_11
_atom_site_aniso_U_22
_atom_site_aniso_U_33
_atom_site_aniso_U_23
_atom_site_aniso_U_13
_atom_site_aniso_U_12
Pd 0.0558(5) 0.0482(4) 0.0795(5) 0.0040(4) 0.0050(3) -0.0011(4)
Cl1 0.078(2) 0.0465(13) 0.110(2) 0.0082(13) 0.0067(16) -0.0068(13)
N1 0.066(6) 0.047(4) 0.069(5) -0.004(4) 0.002(4) -0.013(4)
N2 0.052(6) 0.044(4) 0.084(5) 0.008(4) -0.007(4) -0.006(4)
C1 0.081(8) 0.072(8) 0.121(9) 0.017(7) -0.016(7) -0.002(6)
C2 0.053(7) 0.044(5) 0.081(7) -0.001(5) 0.006(5) -0.002(4)
C3 0.052(7) 0.051(5) 0.077(7) 0.003(5) 0.012(5) -0.007(5)
C4 0.052(7) 0.041(5) 0.087(7) 0.001(5) 0.010(5) -0.005(4)
C5 0.062(8) 0.050(6) 0.090(7) -0.008(5) 0.003(6) -0.007(5)
C6 0.079(9) 0.046(6) 0.099(8) -0.007(5) 0.014(7) -0.013(6)
C7 0.082(9) 0.045(6) 0.093(8) 0.007(5) 0.010(7) 0.004(5)
C8 0.070(8) 0.052(6) 0.071(7) 0.002(5) 0.014(6) 0.005(5)
C9 0.071(8) 0.062(7) 0.094(8) 0.010(5) -0.002(6) 0.008(6)
C10 0.059(8) 0.073(7) 0.094(8) 0.007(6) -0.003(6) -0.002(6)
C11 0.064(8) 0.062(6) 0.065(6) 0.002(5) 0.007(5) -0.002(5)
C12 0.050(7) 0.052(6) 0.068(6) 0.003(4) 0.012(5) -0.002(5)
C13 0.050(7) 0.054(5) 0.067(6) -0.008(5) 0.010(5) 0.000(5)
C14 0.063(7) 0.044(6) 0.062(5) 0.007(4) 0.002(5) -0.001(5)
C15 0.057(6) 0.050(5) 0.073(6) -0.013(5) 0.006(5) -0.010(5)
C16 0.045(7) 0.075(7) 0.070(7) 0.013(5) 0.011(5) -0.007(5)
C17 0.064(8) 0.055(6) 0.078(7) 0.003(5) -0.002(6) -0.012(5)
C18 0.062(8) 0.052(6) 0.068(6) -0.005(5) -0.003(5) -0.003(5)
C19 0.057(7) 0.050(5) 0.066(6) 0.009(4) 0.013(5) 0.001(5)
C20 0.053(7) 0.048(5) 0.084(7) 0.004(5) 0.003(6) -0.005(5)
C21 0.067(8) 0.065(6) 0.071(7) -0.012(5) 0.009(6) -0.007(5)
C22 0.080(9) 0.061(6) 0.081(8) -0.014(5) 0.001(7) 0.010(6)
C23 0.048(7) 0.082(7) 0.079(8) -0.010(6) -0.011(6) -0.006(5)
C24 0.050(7) 0.058(6) 0.117(10) 0.015(6) 0.008(7) 0.003(5)
C25 0.054(7) 0.068(6) 0.069(6) 0.008(5) 0.003(5) -0.007(5)
C26 0.083(11) 0.102(11) 0.086(9) 0.009(7) -0.005(8) -0.004(8)
C27 0.065(9) 0.077(8) 0.077(8) -0.008(6) 0.009(7) -0.012(7)
C28 0.095(11) 0.136(12) 0.120(10) -0.068(9) -0.035(9) 0.005(9)
C29 0.067(10) 0.132(12) 0.156(12) 0.032(10) 0.040(9) -0.009(8)
F1 0.169(9) 0.135(7) 0.134(7) -0.043(5) -0.035(6) -0.006(6)
F2 0.242(12) 0.072(5) 0.149(7) 0.002(5) 0.057(7) -0.026(6)
F3 0.124(8) 0.109(6) 0.155(7) -0.039(5) 0.021(6) 0.001(5)
F4 0.128(10) 0.123(9) 0.47(2) -0.031(11) 0.101(11) 0.009(7)
F5 0.098(8) 0.271(13) 0.165(8) -0.067(8) -0.017(6) 0.014(7)
F6 0.119(9) 0.290(15) 0.174(9) 0.022(9) 0.034(7) 0.049(8)

loop_
_atom_type_symbol
_atom_type_description
_atom_type_scat_dispersion_real
_atom_type_scat_dispersion_imag
_atom_type_scat_source
C C 0.0033 0.0016 'International Tables Vol C Tables 4.2.6.8 and 6.1.1.4'
H H 0.0000 0.0000 'International Tables Vol C Tables 4.2.6.8 and 6.1.1.4'
N N 0.0061 0.0033 'International Tables Vol C Tables 4.2.6.8 and 6.1.1.4'
Pd Pd -0.9988 1.0072 'International Tables Vol C Tables 4.2.6.8 and 6.1.1.4'
Cl Cl 0.1484 0.1585 'International Tables Vol C Tables 4.2.6.8 and 6.1.1.4'
F F 0.0171 0.0103 'International Tables Vol C Tables 4.2.6.8 and 6.1.1.4'

loop_
_geom_angle_atom_site_label_1
_geom_angle_atom_site_label_2
_geom_angle_atom_site_label_3
_geom_angle
C1 Pd N2 93.3(4)
C1 Pd N1 171.6(3)
N2 Pd N1 78.3(3)
C1 Pd Cl1 89.2(3)
N2 Pd Cl1 177.3(2)
N1 Pd Cl1 99.2(2)
C2 N1 C14 122.0(8)
C2 N1 Pd 109.7(6)
C14 N1 Pd 128.1(6)
C3 N2 C20 119.3(7)
C3 N2 Pd 114.8(6)
C20 N2 Pd 125.7(6)
Pd C1 H1A 109.5
Pd C1 H1B 109.5
H1A C1 H1B 109.5
Pd C1 H1C 109.5
H1A C1 H1C 109.5
H1B C1 H1C 109.5
N1 C2 C3 118.0(8)
N1 C2 C12 136.1(9)
C3 C2 C12 105.8(7)
N2 C3 C4 131.9(9)
N2 C3 C2 119.0(8)
C4 C3 C2 109.1(8)
C5 C4 C13 118.1(9)
C5 C4 C3 137.8(9)
C13 C4 C3 104.0(8)
C4 C5 C6 119.9(10)
C4 C5 H5 120.0
C6 C5 H5 120.0
C7 C6 C5 122.0(9)
C7 C6 H6 119.0
C5 C6 H6 119.0
C6 C7 C8 120.3(9)
C6 C7 H7 119.8
C8 C7 H7 119.8
C13 C8 C9 115.9(9)
C13 C8 C7 117.4(9)
C9 C8 C7 126.7(9)
C10 C9 C8 120.8(10)
C10 C9 H9 119.6
C8 C9 H9 119.6
C9 C10 C11 122.1(10)
C9 C10 H10 119.0
C11 C10 H10 119.0
C12 C11 C10 117.1(9)
C12 C11 H11 121.4
C10 C11 H11 121.4
C11 C12 C13 120.8(9)
C11 C12 C2 133.0(9)
C13 C12 C2 106.2(8)
C12 C13 C8 123.3(9)
C12 C13 C4 114.8(8)
C8 C13 C4 121.9(9)
C15 C14 N1 123.2(9)
C15 C14 C19 118.4(9)
N1 C14 C19 118.3(9)
C14 C15 C16 121.6(10)
C14 C15 H15 119.2
C16 C15 H15 119.2
C15 C16 C17 119.9(11)
C15 C16 C26 120.5(11)
C17 C16 C26 119.6(10)
C16 C17 C18 120.4(10)
C16 C17 H17 119.8
C18 C17 H17 119.8
C19 C18 C17 119.4(9)
C19 C18 C27 122.0(11)
C17 C18 C27 118.5(10)
C18 C19 C14 120.3(10)
C18 C19 H19 119.8
C14 C19 H19 119.8
C21 C20 C25 120.8(9)
C21 C20 N2 121.7(10)
C25 C20 N2 117.5(9)
C20 C21 C22 120.3(11)
C20 C21 H21 119.8
C22 C21 H21 119.8
C23 C22 C21 118.1(10)
C23 C22 C28 122.8(11)
C21 C22 C28 119.1(12)
C24 C23 C22 124.6(10)
C24 C23 H23 117.7
C22 C23 H23 117.7
C23 C24 C25 116.5(11)
C23 C24 C29 122.5(11)
C25 C24 C29 121.0(11)
C20 C25 C24 119.6(10)
C20 C25 H25 120.2
C24 C25 H25 120.2
F4 C26 F5 104.2(13)
F4 C26 F6 103.0(14)
F5 C26 F6 101.1(14)
F4 C26 C16 116.7(13)
F5 C26 C16 117.6(13)
F6 C26 C16 112.2(11)
F2 C27 F3 105.9(11)
F2 C27 F1 106.1(10)
F3 C27 F1 105.5(11)
F2 C27 C18 113.4(10)
F3 C27 C18 113.1(10)
F1 C27 C18 112.2(10)
C22 C28 H28A 109.5
C22 C28 H28B 109.5
H28A C28 H28B 109.5
C22 C28 H28C 109.5
H28A C28 H28C 109.5
H28B C28 H28C 109.5
C24 C29 H29A 109.5
C24 C29 H29B 109.5
H29A C29 H29B 109.5
C24 C29 H29C 109.5
H29A C29 H29C 109.5
H29B C29 H29C 109.5

loop_
_geom_bond_atom_site_label_1
_geom_bond_atom_site_label_2
_geom_bond_distance
Pd C1 2.011(10)
Pd N2 2.063(7)
Pd N1 2.225(8)
Pd Cl1 2.294(3)
N1 C2 1.289(11)
N1 C14 1.413(11)
N2 C3 1.281(11)
N2 C20 1.439(11)
C1 H1A 0.9600
C1 H1B 0.9600
C1 H1C 0.9600
C2 C3 1.484(12)
C2 C12 1.495(12)
C3 C4 1.475(12)
C4 C5 1.377(12)
C4 C13 1.433(12)
C5 C6 1.382(13)
C5 H5 0.9300
C6 C7 1.375(13)
C6 H6 0.9300
C7 C8 1.407(13)
C7 H7 0.9300
C8 C13 1.393(12)
C8 C9 1.407(13)
C9 C10 1.382(13)
C9 H9 0.9300
C10 C11 1.413(13)
C10 H10 0.9300
C11 C12 1.368(12)
C11 H11 0.9300
C12 C13 1.389(12)
C14 C15 1.366(13)
C14 C19 1.420(12)
C15 C16 1.367(13)
C15 H15 0.9300
C16 C17 1.377(13)
C16 C26 1.454(17)
C17 C18 1.392(14)
C17 H17 0.9300
C18 C19 1.368(12)
C18 C27 1.491(14)
C19 H19 0.9300
C20 C21 1.344(12)
C20 C25 1.392(13)
C21 C22 1.382(14)
C21 H21 0.9300
C22 C23 1.357(14)
C22 C28 1.564(14)
C23 C24 1.352(14)
C23 H23 0.9300
C24 C25 1.410(13)
C24 C29 1.573(15)
C25 H25 0.9300
C26 F4 1.254(15)
C26 F5 1.269(14)
C26 F6 1.323(15)
C27 F2 1.291(13)
C27 F3 1.309(12)
C27 F1 1.313(12)
C28 H28A 0.9600
C28 H28B 0.9600
C28 H28C 0.9600
C29 H29A 0.9600
C29 H29B 0.9600
C29 H29C 0.9600
